data_1576970
loop_
_publ_author_name
'Shi, Xiaoli'
'Mei, Ling'
'Dong, Chenxi'
'Zhao, Chunmei'
'Chen, Chen'
'Xu, Yimin'
'Xu, Wan'
'Li, Chunli'
'Wang, Guangxia'
'Ma, Zhiying'
'Wang, Hua'

_publ_section_title
;
 Photochemical skeletal editing: one-step transformation of diaryl
 dithiophenes into regiodefined helicenes.
;
_journal_issue 20
_journal_name_full 'Chemical science'
_journal_page_first 10082
_journal_page_last 10091
_journal_paper_doi 10.1039/d6sc01717g
_journal_volume 17
_journal_year 2026
_chemical_formula_moiety 'C36 H22 S2'
_chemical_formula_sum 'C36 H22 S2'
_chemical_formula_weight 518.65
_space_group_crystal_system monoclinic
_space_group_IT_number 14
_space_group_name_Hall '-P 2yn'
_space_group_name_H-M_alt 'P 1 21/n 1'
_atom_sites_solution_hydrogens geom
_atom_sites_solution_primary dual
_audit_creation_date 2021-03-05
_audit_creation_method
; 
Olex2 1.2 
(compiled 2018.05.29 svn.r3508 for OlexSys, GUI svn.r5506) 
;
_audit_update_record
;
2025-08-08 deposited with the CCDC.	2026-03-25 downloaded from the CCDC.
;
_cell_angle_alpha 90
_cell_angle_beta 95.611(3)
_cell_angle_gamma 90
_cell_formula_units_Z 4
_cell_length_a 10.3233(7)
_cell_length_b 14.2924(10)
_cell_length_c 17.4218(12)
_cell_measurement_reflns_used 9957
_cell_measurement_temperature 293(2)
_cell_measurement_theta_max 68.350
_cell_measurement_theta_min 4.008
_cell_volume 2558.2(3)
_computing_cell_refinement 'SAINT V8.38A (?, 2016)'
_computing_data_collection 'Bruker XSCANS'
_computing_data_reduction 'SAINT V8.38A (?, 2016)'
_computing_molecular_graphics 'Olex2 (Dolomanov et al., 2009)'
_computing_publication_material 'Olex2 (Dolomanov et al., 2009)'
_computing_structure_refinement 'ShelXL (Sheldrick, 2015)'
_computing_structure_solution 'ShelXT (Sheldrick, 2015)'
_diffrn_ambient_temperature 293(2)
_diffrn_measured_fraction_theta_full 0.998
_diffrn_measured_fraction_theta_max 0.996
_diffrn_measurement_device_type 'Bruker P4'
_diffrn_measurement_method '\w scans'
_diffrn_radiation_monochromator graphite
_diffrn_radiation_type MoK\a
_diffrn_radiation_wavelength 0.71073
_diffrn_reflns_av_R_equivalents 0.0407
_diffrn_reflns_av_unetI/netI 0.0245
_diffrn_reflns_Laue_measured_fraction_full 0.998
_diffrn_reflns_Laue_measured_fraction_max 0.996
_diffrn_reflns_limit_h_max 12
_diffrn_reflns_limit_h_min -12
_diffrn_reflns_limit_k_max 16
_diffrn_reflns_limit_k_min -17
_diffrn_reflns_limit_l_max 20
_diffrn_reflns_limit_l_min -20
_diffrn_reflns_number 23381
_diffrn_reflns_point_group_measured_fraction_full 0.998
_diffrn_reflns_point_group_measured_fraction_max 0.996
_diffrn_reflns_theta_full 25.242
_diffrn_reflns_theta_max 25.398
_diffrn_reflns_theta_min 1.847
_exptl_absorpt_coefficient_mu 0.233
_exptl_absorpt_correction_T_max 0.7531
_exptl_absorpt_correction_T_min 0.6472
_exptl_absorpt_correction_type multi-scan
_exptl_absorpt_process_details
'SADABS-2016/2 (Bruker,2016/2) was used for absorption correction. wR2(int) was 0.0989 before and 0.0536 after correction. The Ratio of minimum to maximum transmission is 0.8594. The \l/2 correction factor is Not present.'
_exptl_crystal_colour colourless
_exptl_crystal_colour_primary colourless
_exptl_crystal_density_diffrn 1.347
_exptl_crystal_description block
_exptl_crystal_F_000 1080
_exptl_crystal_size_max 0.29
_exptl_crystal_size_mid 0.18
_exptl_crystal_size_min 0.15
_refine_diff_density_max 0.177
_refine_diff_density_min -0.211
_refine_diff_density_rms 0.035
_refine_ls_extinction_method none
_refine_ls_goodness_of_fit_ref 1.050
_refine_ls_hydrogen_treatment constr
_refine_ls_matrix_type full
_refine_ls_number_parameters 343
_refine_ls_number_reflns 4696
_refine_ls_number_restraints 0
_refine_ls_restrained_S_all 1.050
_refine_ls_R_factor_all 0.0402
_refine_ls_R_factor_gt 0.0352
_refine_ls_shift/su_max 0.001
_refine_ls_shift/su_mean 0.000
_refine_ls_structure_factor_coef Fsqd
_refine_ls_weighting_details 'w=1/[\s^2^(Fo^2^)+(0.0502P)^2^+0.4740P] where P=(Fo^2^+2Fc^2^)/3'
_refine_ls_weighting_scheme calc
_refine_ls_wR_factor_gt 0.0930
_refine_ls_wR_factor_ref 0.0956
_reflns_Friedel_coverage 0.000
_reflns_number_gt 4233
_reflns_number_total 4696
_reflns_threshold_expression 'I > 2\s(I)'
_cod_data_source_file d6sc01717g2.cif
_cod_data_source_block a
_cod_depositor_comments 'Adding full bibliography for 1576969--1576975.cif.'
_cod_database_code 1576970
_shelx_shelxl_version_number 2018/3
_shelx_space_group_comment
; 
The symmetry employed for this shelxl refinement is uniquely defined 
by the following loop, which should always be used as a source of 
symmetry information in preference to the above space-group names. 
They are only intended as comments. 
;
_shelx_estimated_absorpt_t_max 0.966
_shelx_estimated_absorpt_t_min 0.935
_olex2_refinement_description
; 
1. Fixed Uiso 
 At 1.2 times of: 
  All C(H) groups 
2.a Ternary CH refined with riding coordinates: 
 C7(H7), C9(H9) 
2.b Aromatic/amide H refined with riding coordinates: 
 C16(H16), C17(H17), C19(H19), C20(H20), C21(H21), C22(H22), C23(H23), 
 C24(H24), C25(H25), C26(H26), C27(H27), C28(H28), C29(H29), C30(H30), C31(H31), 
  C32(H32), C33(H33), C34(H34), C35(H35), C36(H36) 
;
_olex2_submission_special_instructions 'No special instructions were received'

loop_
_space_group_symop_operation_xyz
'x, y, z'
'-x+1/2, y+1/2, -z+1/2'
'-x, -y, -z'
'x-1/2, -y-1/2, z-1/2'

loop_
_atom_site_label
_atom_site_type_symbol
_atom_site_fract_x
_atom_site_fract_y
_atom_site_fract_z
_atom_site_U_iso_or_equiv
_atom_site_adp_type
_atom_site_occupancy
_atom_site_site_symmetry_order
_atom_site_calc_flag
_atom_site_refinement_flags_posn
_atom_site_refinement_flags_adp
_atom_site_refinement_flags_occupancy
_atom_site_disorder_assembly
_atom_site_disorder_group
C1 C 0.10795(12) 0.62147(9) 0.73166(7) 0.0356(3) Uani 1 1 d . . . . .
S1 S 0.10380(4) 0.69152(3) 0.90691(2) 0.05007(12) Uani 1 1 d . . . . .
C2 C 0.08407(13) 0.53003(9) 0.70559(7) 0.0377(3) Uani 1 1 d . . . . .
S2 S 0.61293(4) 0.69018(3) 0.74797(3) 0.05819(13) Uani 1 1 d . . . . .
C3 C 0.23245(13) 0.64858(8) 0.77661(7) 0.0355(3) Uani 1 1 d . . . . .
C4 C 0.34691(13) 0.64836(8) 0.74130(7) 0.0363(3) Uani 1 1 d . . . . .
C5 C 0.34668(12) 0.61808(9) 0.65934(7) 0.0377(3) Uani 1 1 d . . . . .
C6 C 0.23607(14) 0.68268(9) 0.85308(8) 0.0387(3) Uani 1 1 d . . . . .
C7 C 0.30812(14) 0.44784(9) 0.69618(8) 0.0414(3) Uani 1 1 d . . . . .
H7 H 0.308330 0.389230 0.666991 0.050 Uiso 1 1 calc R . . . .
C8 C 0.32331(13) 0.52495(9) 0.63720(7) 0.0400(3) Uani 1 1 d . . . . .
C9 C 0.17434(13) 0.44925(9) 0.73169(8) 0.0394(3) Uani 1 1 d . . . . .
H9 H 0.128828 0.392800 0.711745 0.047 Uiso 1 1 calc R . . . .
C10 C 0.29840(15) 0.43471(9) 0.86673(8) 0.0445(3) Uani 1 1 d . . . . .
C11 C 0.18161(14) 0.44020(9) 0.81922(8) 0.0407(3) Uani 1 1 d . . . . .
C12 C 0.35036(15) 0.71394(9) 0.89538(8) 0.0430(3) Uani 1 1 d . . . . .
C13 C 0.42894(14) 0.44349(9) 0.75350(9) 0.0454(3) Uani 1 1 d . . . . .
C14 C 0.46703(14) 0.71370(9) 0.85944(8) 0.0439(3) Uani 1 1 d . . . . .
C15 C 0.46174(14) 0.68265(9) 0.78285(8) 0.0416(3) Uani 1 1 d . . . . .
C16 C 0.01615(14) 0.69084(10) 0.71202(8) 0.0438(3) Uani 1 1 d . . . . .
H16 H 0.031444 0.751424 0.730153 0.053 Uiso 1 1 calc R . . . .
C17 C 0.36702(15) 0.68476(10) 0.60386(9) 0.0465(3) Uani 1 1 d . . . . .
H17 H 0.382419 0.746578 0.618738 0.056 Uiso 1 1 calc R . . . .
C18 C 0.42493(15) 0.43789(10) 0.83323(9) 0.0470(3) Uani 1 1 d . . . . .
C19 C -0.03002(15) 0.51232(11) 0.65838(9) 0.0511(4) Uani 1 1 d . . . . .
H19 H -0.046419 0.452066 0.639753 0.061 Uiso 1 1 calc R . . . .
C20 C 0.06378(16) 0.43552(11) 0.85218(10) 0.0516(4) Uani 1 1 d . . . . .
H20 H -0.013824 0.439005 0.820354 0.062 Uiso 1 1 calc R . . . .
C21 C 0.36476(16) 0.66081(12) 0.52679(9) 0.0549(4) Uani 1 1 d . . . . .
H21 H 0.379194 0.706104 0.490255 0.066 Uiso 1 1 calc R . . . .
C22 C 0.32674(18) 0.74343(11) 0.97152(8) 0.0560(4) Uani 1 1 d . . . . .
H22 H 0.391436 0.765619 1.007869 0.067 Uiso 1 1 calc R . . . .
C23 C -0.09733(15) 0.67132(12) 0.66604(9) 0.0524(4) Uani 1 1 d . . . . .
H23 H -0.158188 0.718322 0.653864 0.063 Uiso 1 1 calc R . . . .
C24 C 0.59599(16) 0.74244(12) 0.88792(10) 0.0588(4) Uani 1 1 d . . . . .
H24 H 0.618099 0.764683 0.937645 0.071 Uiso 1 1 calc R . . . .
C25 C 0.32021(17) 0.50250(12) 0.55926(8) 0.0545(4) Uani 1 1 d . . . . .
H25 H 0.303798 0.441083 0.543584 0.065 Uiso 1 1 calc R . . . .
C26 C 0.05939(19) 0.42588(11) 0.93054(10) 0.0598(4) Uani 1 1 d . . . . .
H26 H -0.020141 0.422929 0.951313 0.072 Uiso 1 1 calc R . . . .
C27 C 0.54933(18) 0.44089(13) 0.72366(12) 0.0645(5) Uani 1 1 d . . . . .
H27 H 0.552154 0.442920 0.670489 0.077 Uiso 1 1 calc R . . . .
C28 C 0.34109(19) 0.56982(13) 0.50462(9) 0.0609(4) Uani 1 1 d . . . . .
H28 H 0.339050 0.553325 0.452880 0.073 Uiso 1 1 calc R . . . .
C29 C -0.11981(16) 0.58265(13) 0.63851(10) 0.0584(4) Uani 1 1 d . . . . .
H29 H -0.195084 0.569472 0.606538 0.070 Uiso 1 1 calc R . . . .
C30 C 0.20160(19) 0.73555(13) 0.98459(9) 0.0597(4) Uani 1 1 d . . . . .
H30 H 0.170370 0.752178 1.030991 0.072 Uiso 1 1 calc R . . . .
C31 C 0.29107(19) 0.42475(12) 0.94653(9) 0.0591(4) Uani 1 1 d . . . . .
H31 H 0.367757 0.420816 0.979155 0.071 Uiso 1 1 calc R . . . .
C32 C 0.1740(2) 0.42066(12) 0.97768(10) 0.0641(5) Uani 1 1 d . . . . .
H32 H 0.172257 0.414358 1.030699 0.077 Uiso 1 1 calc R . . . .
C33 C 0.68099(17) 0.73372(14) 0.83506(12) 0.0678(5) Uani 1 1 d . . . . .
H33 H 0.768460 0.749637 0.844404 0.081 Uiso 1 1 calc R . . . .
C34 C 0.54355(18) 0.43343(13) 0.88007(12) 0.0656(5) Uani 1 1 d . . . . .
H34 H 0.542451 0.431106 0.933354 0.079 Uiso 1 1 calc R . . . .
C35 C 0.66457(18) 0.43537(15) 0.77093(15) 0.0797(6) Uani 1 1 d . . . . .
H35 H 0.743839 0.433688 0.749778 0.096 Uiso 1 1 calc R . . . .
C36 C 0.66091(19) 0.43241(15) 0.84938(15) 0.0788(6) Uani 1 1 d . . . . .
H36 H 0.737986 0.429707 0.881746 0.095 Uiso 1 1 calc R . . . .

loop_
_atom_site_aniso_label
_atom_site_aniso_U_11
_atom_site_aniso_U_22
_atom_site_aniso_U_33
_atom_site_aniso_U_23
_atom_site_aniso_U_13
_atom_site_aniso_U_12
C1 0.0398(6) 0.0346(6) 0.0328(6) 0.0008(5) 0.0062(5) -0.0018(5)
S1 0.0589(2) 0.0520(2) 0.0413(2) -0.00536(14) 0.01501(16) -0.00269(16)
C2 0.0430(7) 0.0354(6) 0.0352(6) 0.0006(5) 0.0060(5) -0.0050(5)
S2 0.0414(2) 0.0654(3) 0.0684(3) -0.00310(19) 0.00820(17) -0.00776(17)
C3 0.0438(7) 0.0260(6) 0.0364(6) -0.0004(5) 0.0026(5) -0.0012(5)
C4 0.0429(7) 0.0280(6) 0.0379(6) -0.0001(5) 0.0029(5) -0.0021(5)
C5 0.0386(6) 0.0371(7) 0.0378(6) 0.0001(5) 0.0064(5) -0.0024(5)
C6 0.0496(7) 0.0307(6) 0.0359(6) -0.0005(5) 0.0050(5) -0.0001(5)
C7 0.0541(8) 0.0289(6) 0.0426(7) -0.0031(5) 0.0124(6) -0.0005(5)
C8 0.0470(7) 0.0371(7) 0.0372(6) -0.0020(5) 0.0105(5) -0.0021(5)
C9 0.0485(7) 0.0288(6) 0.0414(7) -0.0020(5) 0.0064(5) -0.0052(5)
C10 0.0589(8) 0.0322(7) 0.0429(7) 0.0003(5) 0.0070(6) 0.0036(6)
C11 0.0527(7) 0.0277(6) 0.0431(7) 0.0035(5) 0.0109(6) 0.0022(5)
C12 0.0572(8) 0.0332(6) 0.0371(6) -0.0002(5) -0.0031(6) 0.0000(6)
C13 0.0495(8) 0.0319(7) 0.0560(8) 0.0069(6) 0.0115(6) 0.0039(6)
C14 0.0506(8) 0.0333(6) 0.0457(7) 0.0008(5) -0.0066(6) -0.0014(6)
C15 0.0422(7) 0.0349(7) 0.0472(7) 0.0005(5) 0.0021(6) -0.0019(5)
C16 0.0496(8) 0.0396(7) 0.0426(7) 0.0032(5) 0.0060(6) 0.0025(6)
C17 0.0519(8) 0.0404(7) 0.0474(8) 0.0057(6) 0.0062(6) -0.0062(6)
C18 0.0528(8) 0.0336(7) 0.0540(8) 0.0028(6) 0.0020(6) 0.0022(6)
C19 0.0561(8) 0.0469(8) 0.0488(8) -0.0029(6) -0.0033(7) -0.0123(7)
C20 0.0580(9) 0.0423(8) 0.0569(8) 0.0090(6) 0.0174(7) 0.0057(6)
C21 0.0613(9) 0.0614(10) 0.0427(7) 0.0127(7) 0.0091(7) -0.0091(8)
C22 0.0792(11) 0.0505(9) 0.0363(7) -0.0066(6) -0.0039(7) -0.0007(8)
C23 0.0468(8) 0.0574(9) 0.0521(8) 0.0115(7) 0.0004(6) 0.0070(7)
C24 0.0570(9) 0.0536(9) 0.0617(9) -0.0005(7) -0.0150(8) -0.0076(7)
C25 0.0731(10) 0.0495(8) 0.0425(7) -0.0101(6) 0.0140(7) -0.0089(8)
C26 0.0794(11) 0.0451(8) 0.0602(9) 0.0102(7) 0.0332(9) 0.0111(8)
C27 0.0570(9) 0.0611(10) 0.0786(11) 0.0186(9) 0.0224(8) 0.0111(8)
C28 0.0770(11) 0.0726(11) 0.0345(7) -0.0022(7) 0.0129(7) -0.0101(9)
C29 0.0472(8) 0.0690(11) 0.0555(9) 0.0070(8) -0.0117(7) -0.0081(7)
C30 0.0844(12) 0.0584(10) 0.0374(7) -0.0068(7) 0.0117(7) 0.0007(9)
C31 0.0804(11) 0.0530(9) 0.0434(8) 0.0016(7) 0.0031(8) 0.0049(8)
C32 0.1008(14) 0.0515(9) 0.0434(8) 0.0039(7) 0.0239(9) 0.0081(9)
C33 0.0471(9) 0.0702(11) 0.0826(12) 0.0023(10) -0.0108(9) -0.0112(8)
C34 0.0618(10) 0.0617(11) 0.0704(11) 0.0060(8) -0.0081(9) 0.0022(8)
C35 0.0473(9) 0.0746(13) 0.1191(18) 0.0290(12) 0.0183(10) 0.0093(9)
C36 0.0518(10) 0.0742(13) 0.1072(17) 0.0204(12) -0.0088(10) 0.0026(9)

loop_
_atom_type_symbol
_atom_type_description
_atom_type_scat_dispersion_real
_atom_type_scat_dispersion_imag
_atom_type_scat_source
C C 0.0033 0.0016 'International Tables Vol C Tables 4.2.6.8 and 6.1.1.4'
H H 0.0000 0.0000 'International Tables Vol C Tables 4.2.6.8 and 6.1.1.4'
S S 0.1246 0.1234 'International Tables Vol C Tables 4.2.6.8 and 6.1.1.4'

loop_
_geom_angle_atom_site_label_1
_geom_angle_atom_site_label_2
_geom_angle_atom_site_label_3
_geom_angle
_geom_angle_site_symmetry_1
_geom_angle_site_symmetry_3
_geom_angle_publ_flag
C2 C1 C3 121.99(11) . . ?
C16 C1 C2 119.49(12) . . ?
C16 C1 C3 118.44(12) . . ?
C30 S1 C6 91.11(8) . . ?
C1 C2 C9 121.87(11) . . ?
C19 C2 C1 118.30(13) . . ?
C19 C2 C9 119.70(12) . . ?
C33 S2 C15 90.99(8) . . ?
C4 C3 C1 119.74(11) . . ?
C4 C3 C6 118.27(12) . . ?
C6 C3 C1 121.76(12) . . ?
C3 C4 C5 120.28(11) . . ?
C3 C4 C15 118.73(12) . . ?
C15 C4 C5 120.87(12) . . ?
C8 C5 C4 121.57(12) . . ?
C17 C5 C4 118.76(12) . . ?
C17 C5 C8 119.65(12) . . ?
C3 C6 S1 125.73(11) . . ?
C12 C6 S1 111.04(10) . . ?
C12 C6 C3 123.23(13) . . ?
C8 C7 C9 114.15(11) . . ?
C13 C7 C8 109.88(11) . . ?
C13 C7 C9 116.04(11) . . ?
C5 C8 C7 121.85(12) . . ?
C25 C8 C5 118.33(13) . . ?
C25 C8 C7 119.76(13) . . ?
C2 C9 C7 115.36(11) . . ?
C2 C9 C11 109.34(11) . . ?
C11 C9 C7 115.75(11) . . ?
C11 C10 C18 120.52(13) . . ?
C11 C10 C31 117.70(15) . . ?
C31 C10 C18 121.78(14) . . ?
C10 C11 C9 123.56(13) . . ?
C10 C11 C20 119.33(13) . . ?
C20 C11 C9 117.10(13) . . ?
C6 C12 C14 118.50(12) . . ?
C6 C12 C22 111.67(14) . . ?
C14 C12 C22 129.83(14) . . ?
C18 C13 C7 123.60(13) . . ?
C27 C13 C7 117.40(14) . . ?
C27 C13 C18 118.94(15) . . ?
C12 C14 C24 130.50(14) . . ?
C15 C14 C12 117.88(12) . . ?
C15 C14 C24 111.61(15) . . ?
C4 C15 S2 125.48(11) . . ?
C14 C15 S2 111.19(11) . . ?
C14 C15 C4 123.32(13) . . ?
C23 C16 C1 121.17(14) . . ?
C21 C17 C5 121.10(14) . . ?
C13 C18 C10 120.43(13) . . ?
C13 C18 C34 118.13(16) . . ?
C34 C18 C10 121.42(15) . . ?
C29 C19 C2 121.43(14) . . ?
C26 C20 C11 121.79(16) . . ?
C28 C21 C17 119.56(14) . . ?
C30 C22 C12 112.74(14) . . ?
C29 C23 C16 119.73(14) . . ?
C33 C24 C14 112.58(15) . . ?
C28 C25 C8 121.32(15) . . ?
C32 C26 C20 119.19(16) . . ?
C35 C27 C13 121.77(19) . . ?
C21 C28 C25 120.03(14) . . ?
C23 C29 C19 119.84(14) . . ?
C22 C30 S1 113.43(12) . . ?
C32 C31 C10 121.94(17) . . ?
C31 C32 C26 120.05(15) . . ?
C24 C33 S2 113.63(13) . . ?
C36 C34 C18 121.80(19) . . ?
C36 C35 C27 119.33(19) . . ?
C34 C36 C35 119.98(18) . . ?

loop_
_geom_bond_atom_site_label_1
_geom_bond_atom_site_label_2
_geom_bond_distance
_geom_bond_site_symmetry_2
_geom_bond_publ_flag
C1 C2 1.3976(18) . ?
C1 C3 1.4894(17) . ?
C1 C16 1.3908(19) . ?
S1 C6 1.7351(15) . ?
S1 C30 1.7261(17) . ?
C2 C9 1.5249(19) . ?
C2 C19 1.3922(19) . ?
S2 C15 1.7328(15) . ?
S2 C33 1.7246(19) . ?
C3 C4 1.3845(19) . ?
C3 C6 1.4158(18) . ?
C4 C5 1.4919(17) . ?
C4 C15 1.4147(19) . ?
C5 C8 1.4001(19) . ?
C5 C17 1.3879(19) . ?
C6 C12 1.402(2) . ?
C7 C8 1.5253(18) . ?
C7 C9 1.5677(19) . ?
C7 C13 1.521(2) . ?
C8 C25 1.3925(19) . ?
C9 C11 1.5249(18) . ?
C10 C11 1.396(2) . ?
C10 C18 1.483(2) . ?
C10 C31 1.407(2) . ?
C11 C20 1.397(2) . ?
C12 C14 1.411(2) . ?
C12 C22 1.435(2) . ?
C13 C18 1.396(2) . ?
C13 C27 1.394(2) . ?
C14 C15 1.402(2) . ?
C14 C24 1.435(2) . ?
C16 C23 1.381(2) . ?
C17 C21 1.384(2) . ?
C18 C34 1.405(2) . ?
C19 C29 1.388(2) . ?
C20 C26 1.377(2) . ?
C21 C28 1.372(3) . ?
C22 C30 1.338(3) . ?
C23 C29 1.367(3) . ?
C24 C33 1.339(3) . ?
C25 C28 1.385(2) . ?
C26 C32 1.375(3) . ?
C27 C35 1.381(3) . ?
C31 C32 1.374(3) . ?
C34 C36 1.371(3) . ?
C35 C36 1.372(3) . ?
